data_7227718
loop_
_publ_author_name
'Ye, Run-Ping'
'Zhang, Xin'
'Qin, Ye-Yan'
'Yao, Yuan-Gen'

_publ_section_title
;
 Combined influence of hydrogen bonds and \p--\p interactions on the
 assembly of five manganese coordination polymers with magnetic properties
;
_journal_issue 12
_journal_name_full CrystEngComm
_journal_page_first 1658
_journal_paper_doi 10.1039/C7CE00004A
_journal_volume 19
_journal_year 2017
_chemical_formula_moiety 'C22 H19 Mn N2 O7, H2 O'
_chemical_formula_sum 'C22 H21 Mn N2 O8'
_chemical_formula_weight 496.35
_space_group_crystal_system triclinic
_space_group_IT_number 2
_space_group_name_Hall '-P 1'
_space_group_name_H-M_alt 'P -1'
_symmetry_space_group_name_Hall '-P 1'
_symmetry_space_group_name_H-M 'P -1'
_atom_sites_solution_hydrogens mixed
_audit_creation_method SHELXL-2014/7
_audit_update_record
;
2017-01-23 deposited with the CCDC.
2017-02-20 downloaded from the CCDC.
;
_cell_angle_alpha 97.791(2)
_cell_angle_beta 106.850(3)
_cell_angle_gamma 114.222(3)
_cell_formula_units_Z 2
_cell_length_a 10.088(3)
_cell_length_b 10.160(3)
_cell_length_c 13.027(4)
_cell_measurement_reflns_used 3461
_cell_measurement_temperature 293(2)
_cell_measurement_theta_max 27.4855
_cell_measurement_theta_min 2.3511
_cell_volume 1114.7(6)
_computing_cell_refinement 'Bruker XSCANS'
_computing_data_collection 'Bruker XSCANS'
_computing_data_reduction 'Bruker SHELXTL'
_computing_molecular_graphics 'Bruker SHELXTL'
_computing_publication_material 'Bruker SHELXTL'
_computing_structure_refinement 'SHELXL-2014/7 (Sheldrick, 2014)'
_computing_structure_solution 'Bruker SHELXTL'
_diffrn_ambient_temperature 293(2)
_diffrn_measured_fraction_theta_full 0.984
_diffrn_measured_fraction_theta_max 0.983
_diffrn_measurement_device_type 'Bruker P4'
_diffrn_measurement_method '\w scans'
_diffrn_radiation_type MoK\a
_diffrn_radiation_wavelength 0.71073
_diffrn_reflns_av_R_equivalents 0.0185
_diffrn_reflns_av_unetI/netI 0.0213
_diffrn_reflns_Laue_measured_fraction_full 0.984
_diffrn_reflns_Laue_measured_fraction_max 0.983
_diffrn_reflns_limit_h_max 12
_diffrn_reflns_limit_h_min -12
_diffrn_reflns_limit_k_max 13
_diffrn_reflns_limit_k_min -12
_diffrn_reflns_limit_l_max 16
_diffrn_reflns_limit_l_min -16
_diffrn_reflns_number 13766
_diffrn_reflns_point_group_measured_fraction_full 0.984
_diffrn_reflns_point_group_measured_fraction_max 0.983
_diffrn_reflns_theta_full 25.242
_diffrn_reflns_theta_max 27.468
_diffrn_reflns_theta_min 2.351
_exptl_absorpt_coefficient_mu 0.643
_exptl_absorpt_correction_T_max 0.932
_exptl_absorpt_correction_T_min 0.725
_exptl_absorpt_correction_type multi-scan
_exptl_crystal_colour colourless
_exptl_crystal_density_diffrn 1.479
_exptl_crystal_description piece
_exptl_crystal_F_000 658
_exptl_crystal_size_max 0.59
_exptl_crystal_size_mid 0.43
_exptl_crystal_size_min 0.11
_refine_diff_density_max 0.587
_refine_diff_density_min -0.622
_refine_diff_density_rms 0.049
_refine_ls_extinction_method none
_refine_ls_goodness_of_fit_ref 1.073
_refine_ls_hydrogen_treatment constr
_refine_ls_matrix_type full
_refine_ls_number_parameters 303
_refine_ls_number_reflns 5006
_refine_ls_number_restraints 0
_refine_ls_restrained_S_all 1.073
_refine_ls_R_factor_all 0.0363
_refine_ls_R_factor_gt 0.0341
_refine_ls_shift/su_max 0.001
_refine_ls_shift/su_mean 0.000
_refine_ls_structure_factor_coef Fsqd
_refine_ls_weighting_details 'w=1/[\s^2^(Fo^2^)+(0.0604P)^2^+0.2605P] where P=(Fo^2^+2Fc^2^)/3'
_refine_ls_weighting_scheme calc
_refine_ls_wR_factor_gt 0.0990
_refine_ls_wR_factor_ref 0.1004
_reflns_Friedel_coverage 0.000
_reflns_number_gt 4633
_reflns_number_total 5006
_reflns_threshold_expression 'I > 2\s(I)'
_cod_data_source_file c7ce00004a2.cif
_cod_data_source_block Compound-4
_cod_depositor_comments
;
The following automatic conversions were performed:

'_exptl_absorpt_correction_type' value 'Multi-scan' changed to
'multi-scan' according to
/usr/data/users/saulius/crontab/automatic-downloads/rss-feeds/RSC/lib/dictionaries/cif_core.dic
dictionary named 'cif_core.dic' version 2.4.2 from 2011-04-26.

Automatic conversion script
Id: cif_fix_values 4268 2015-11-12 08:31:59Z antanas 

 Adding full bibliography for 7227715--7227719.cif.
;
_cod_database_code 7227718
_shelx_shelxl_version_number 2014/7
_shelx_space_group_comment
; 
The symmetry employed for this shelxl refinement is uniquely defined 
by the following loop, which should always be used as a source of 
symmetry information in preference to the above space-group names. 
They are only intended as comments. 
;

loop_
_space_group_symop_operation_xyz
'x, y, z'
'-x, -y, -z'

loop_
_atom_site_label
_atom_site_type_symbol
_atom_site_fract_x
_atom_site_fract_y
_atom_site_fract_z
_atom_site_U_iso_or_equiv
_atom_site_adp_type
_atom_site_occupancy
_atom_site_site_symmetry_order
_atom_site_calc_flag
_atom_site_refinement_flags_posn
_atom_site_refinement_flags_adp
Mn1 Mn 0.92622(2) 0.74984(2) 0.03078(2) 0.02814(9) Uani 1 1 d . .
O1 O 1.07264(14) 0.83498(15) -0.06661(12) 0.0439(3) Uani 1 1 d . .
O1W O 0.78753(14) 0.51782(13) -0.07294(11) 0.0422(3) Uani 1 1 d . .
H1WA H 0.6883 0.4912 -0.0947 0.063 Uiso 1 1 d R U
H1WB H 0.8063 0.4590 -0.0356 0.063 Uiso 1 1 d R U
O2 O 1.17012(13) 0.72298(13) 0.04057(10) 0.0365(3) Uani 1 1 d . .
O2W O 1.04179(14) 0.98142(13) 0.14281(10) 0.0392(3) Uani 1 1 d . .
H2WA H 1.0587 0.9803 0.2115 0.059 Uiso 1 1 d R U
H2WB H 0.9826 1.0231 0.1244 0.059 Uiso 1 1 d R U
O3 O 1.68645(15) 0.74640(17) 0.04759(12) 0.0484(3) Uani 1 1 d . .
O4 O 1.75365(13) 0.79403(14) -0.09342(11) 0.0398(3) Uani 1 1 d . .
O5 O 1.13635(15) 0.9220(2) -0.38102(12) 0.0615(4) Uani 1 1 d . .
N1 N 0.95864(15) 0.68170(15) 0.18906(10) 0.0320(3) Uani 1 1 d . .
N2 N 1.40096(15) 0.99031(16) -0.30141(11) 0.0334(3) Uani 1 1 d . .
C1 C 1.17362(16) 0.79172(16) -0.03227(12) 0.0285(3) Uani 1 1 d . .
C2 C 1.66317(17) 0.78158(17) -0.04133(14) 0.0332(3) Uani 1 1 d . .
C3 C 1.41654(16) 0.78600(16) -0.04085(12) 0.0280(3) Uani 1 1 d . .
H3 H 1.4216 0.7431 0.0180 0.034 Uiso 1 1 calc R U
C4 C 1.29628(16) 0.82215(15) -0.08216(12) 0.0265(3) Uani 1 1 d . .
C5 C 1.28990(16) 0.88905(17) -0.16845(12) 0.0289(3) Uani 1 1 d . .
H5 H 1.2104 0.9148 -0.1945 0.035 Uiso 1 1 calc R U
C6 C 1.40210(16) 0.91764(17) -0.21606(12) 0.0285(3) Uani 1 1 d . .
C7 C 1.52074(17) 0.87843(17) -0.17602(12) 0.0303(3) Uani 1 1 d . .
H7 H 1.5949 0.8953 -0.2084 0.036 Uiso 1 1 calc R U
C8 C 1.52893(16) 0.81436(16) -0.08801(12) 0.0283(3) Uani 1 1 d . .
C9 C 1.27078(19) 0.9904(2) -0.37466(13) 0.0377(3) Uani 1 1 d . .
C10 C 1.54666(19) 1.0850(2) -0.31528(14) 0.0417(4) Uani 1 1 d . .
H10A H 1.5936 1.0255 -0.3376 0.050 Uiso 1 1 calc R U
H10B H 1.6226 1.1650 -0.2467 0.050 Uiso 1 1 calc R U
C11 C 1.4898(2) 1.1475(2) -0.40709(14) 0.0416(4) Uani 1 1 d . .
C12 C 1.3289(2) 1.0892(2) -0.44236(13) 0.0376(3) Uani 1 1 d . .
C13 C 1.2452(2) 1.1256(2) -0.52824(15) 0.0491(4) Uani 1 1 d . .
H13 H 1.1364 1.0844 -0.5524 0.059 Uiso 1 1 calc R U
C14 C 1.3287(3) 1.2253(3) -0.57689(17) 0.0599(5) Uani 1 1 d . .
H14 H 1.2757 1.2523 -0.6343 0.072 Uiso 1 1 calc R U
C15 C 1.4897(3) 1.2847(3) -0.5408(2) 0.0681(6) Uani 1 1 d . .
H15 H 1.5439 1.3520 -0.5740 0.082 Uiso 1 1 calc R U
C16 C 1.5729(3) 1.2461(3) -0.45573(19) 0.0628(6) Uani 1 1 d . .
H16 H 1.6814 1.2856 -0.4324 0.075 Uiso 1 1 calc R U
C17 C 0.9245(2) 0.7388(2) 0.26986(14) 0.0433(4) Uani 1 1 d . .
H17 H 0.9067 0.8212 0.2661 0.052 Uiso 1 1 calc R U
C18 C 0.9144(3) 0.6814(3) 0.35889(16) 0.0541(5) Uani 1 1 d . .
H18 H 0.8906 0.7253 0.4136 0.065 Uiso 1 1 calc R U
C19 C 0.9396(2) 0.5583(2) 0.36680(15) 0.0465(4) Uani 1 1 d . .
C20 C 0.9827(2) 0.5039(2) 0.28606(14) 0.0431(4) Uani 1 1 d . .
H20 H 1.0065 0.4250 0.2901 0.052 Uiso 1 1 calc R U
C21 C 0.9904(2) 0.56738(18) 0.19935(13) 0.0377(3) Uani 1 1 d . .
H21 H 1.0190 0.5289 0.1455 0.045 Uiso 1 1 calc R U
C22 C 0.9221(3) 0.4856(3) 0.45938(18) 0.0635(6) Uani 1 1 d . .
H22A H 0.8724 0.5250 0.4992 0.076 Uiso 1 1 calc R U
H22B H 0.8543 0.3776 0.4267 0.076 Uiso 1 1 calc R U
O3W O 0.4698(2) 0.3880(3) -0.17785(19) 0.0942(7) Uani 1 1 d G .
H3WA H 0.4230 0.3765 -0.1324 0.141 Uiso 1 1 d G U
H3WB H 0.4323 0.4255 -0.2257 0.141 Uiso 1 1 d G U

loop_
_atom_site_aniso_label
_atom_site_aniso_U_11
_atom_site_aniso_U_22
_atom_site_aniso_U_33
_atom_site_aniso_U_23
_atom_site_aniso_U_13
_atom_site_aniso_U_12
Mn1 0.03048(14) 0.03578(14) 0.03244(14) 0.02169(10) 0.01836(10) 0.02067(10)
O1 0.0411(6) 0.0589(7) 0.0698(8) 0.0419(7) 0.0395(6) 0.0385(6)
O1W 0.0368(6) 0.0370(6) 0.0548(7) 0.0175(5) 0.0147(5) 0.0200(5)
O2 0.0398(6) 0.0442(6) 0.0438(6) 0.0252(5) 0.0269(5) 0.0252(5)
O2W 0.0473(7) 0.0379(6) 0.0430(6) 0.0229(5) 0.0210(5) 0.0238(5)
O3 0.0413(7) 0.0735(9) 0.0563(8) 0.0396(7) 0.0247(6) 0.0401(7)
O4 0.0306(6) 0.0479(6) 0.0616(7) 0.0291(6) 0.0278(5) 0.0263(5)
O5 0.0301(6) 0.1054(12) 0.0560(8) 0.0470(8) 0.0175(6) 0.0307(7)
N1 0.0387(7) 0.0382(6) 0.0300(6) 0.0204(5) 0.0175(5) 0.0218(6)
N2 0.0258(6) 0.0487(7) 0.0341(6) 0.0213(6) 0.0151(5) 0.0198(6)
C1 0.0262(7) 0.0285(6) 0.0382(7) 0.0128(6) 0.0177(6) 0.0151(5)
C2 0.0240(7) 0.0353(7) 0.0479(8) 0.0182(6) 0.0157(6) 0.0177(6)
C3 0.0260(7) 0.0315(7) 0.0344(7) 0.0153(6) 0.0151(6) 0.0165(6)
C4 0.0238(6) 0.0290(6) 0.0333(7) 0.0116(5) 0.0148(5) 0.0151(5)
C5 0.0236(6) 0.0350(7) 0.0358(7) 0.0149(6) 0.0140(6) 0.0176(6)
C6 0.0256(7) 0.0353(7) 0.0290(6) 0.0132(5) 0.0123(5) 0.0160(6)
C7 0.0242(7) 0.0406(8) 0.0342(7) 0.0146(6) 0.0161(6) 0.0181(6)
C8 0.0232(6) 0.0329(7) 0.0352(7) 0.0131(6) 0.0132(5) 0.0167(6)
C9 0.0326(8) 0.0548(9) 0.0338(7) 0.0202(7) 0.0140(6) 0.0250(7)
C10 0.0296(8) 0.0580(10) 0.0401(8) 0.0264(8) 0.0162(7) 0.0176(7)
C11 0.0397(9) 0.0491(9) 0.0359(8) 0.0203(7) 0.0143(7) 0.0186(7)
C12 0.0411(9) 0.0459(9) 0.0332(7) 0.0164(6) 0.0158(6) 0.0245(7)
C13 0.0524(11) 0.0645(12) 0.0404(9) 0.0229(8) 0.0157(8) 0.0358(10)
C14 0.0778(15) 0.0677(13) 0.0469(11) 0.0339(10) 0.0218(10) 0.0421(12)
C15 0.0736(15) 0.0688(14) 0.0587(12) 0.0414(11) 0.0259(11) 0.0235(12)
C16 0.0484(11) 0.0741(14) 0.0573(12) 0.0387(11) 0.0201(9) 0.0157(10)
C17 0.0589(11) 0.0546(10) 0.0389(8) 0.0246(7) 0.0260(8) 0.0388(9)
C18 0.0759(14) 0.0815(14) 0.0388(9) 0.0328(9) 0.0358(9) 0.0538(12)
C19 0.0472(10) 0.0644(11) 0.0368(8) 0.0318(8) 0.0187(7) 0.0274(9)
C20 0.0563(11) 0.0404(8) 0.0371(8) 0.0225(7) 0.0147(7) 0.0255(8)
C21 0.0505(9) 0.0392(8) 0.0312(7) 0.0167(6) 0.0173(7) 0.0250(7)
C22 0.0586(12) 0.0938(16) 0.0497(11) 0.0483(11) 0.0266(10) 0.0343(12)
O3W 0.0442(9) 0.1428(19) 0.0854(14) 0.0641(13) 0.0218(9) 0.0279(11)

loop_
_atom_type_symbol
_atom_type_description
_atom_type_scat_dispersion_real
_atom_type_scat_dispersion_imag
_atom_type_scat_source
C C 0.0033 0.0016 'International Tables Vol C Tables 4.2.6.8 and 6.1.1.4'
H H 0.0000 0.0000 'International Tables Vol C Tables 4.2.6.8 and 6.1.1.4'
N N 0.0061 0.0033 'International Tables Vol C Tables 4.2.6.8 and 6.1.1.4'
O O 0.0106 0.0060 'International Tables Vol C Tables 4.2.6.8 and 6.1.1.4'
Mn Mn 0.3368 0.7283 'International Tables Vol C Tables 4.2.6.8 and 6.1.1.4'

loop_
_geom_angle_atom_site_label_1
_geom_angle_atom_site_label_2
_geom_angle_atom_site_label_3
_geom_angle
_geom_angle_site_symmetry_1
_geom_angle_site_symmetry_3
O1W Mn1 O2W 172.65(5) . .
O1W Mn1 O1 97.82(5) . .
O2W Mn1 O1 88.78(5) . .
O1W Mn1 N1 92.33(5) . .
O2W Mn1 N1 85.10(5) . .
O1 Mn1 N1 135.89(5) . .
O1W Mn1 O4 85.70(5) . 1_455
O2W Mn1 O4 91.83(5) . 1_455
O1 Mn1 O4 83.82(5) . 1_455
N1 Mn1 O4 139.92(5) . 1_455
O1W Mn1 O3 89.82(5) . 1_455
O2W Mn1 O3 83.11(5) . 1_455
O1 Mn1 O3 137.23(4) . 1_455
N1 Mn1 O3 85.27(5) . 1_455
O4 Mn1 O3 54.73(4) 1_455 1_455
C1 O1 Mn1 100.71(9) . .
Mn1 O1W H1WA 110.4 . .
Mn1 O1W H1WB 110.2 . .
H1WA O1W H1WB 108.6 . .
Mn1 O2W H2WA 110.3 . .
Mn1 O2W H2WB 110.0 . .
H2WA O2W H2WB 108.6 . .
C2 O3 Mn1 87.02(9) . 1_655
C2 O4 Mn1 97.23(10) . 1_655
C17 N1 C21 117.13(13) . .
C17 N1 Mn1 120.72(11) . .
C21 N1 Mn1 121.45(10) . .
C9 N2 C6 125.78(13) . .
C9 N2 C10 112.50(13) . .
C6 N2 C10 121.59(12) . .
O2 C1 O1 120.64(13) . .
O2 C1 C4 120.89(13) . .
O1 C1 C4 118.46(13) . .
O3 C2 O4 120.93(14) . .
O3 C2 C8 120.79(14) . .
O4 C2 C8 118.27(14) . .
C8 C3 C4 119.56(13) . .
C8 C3 H3 120.2 . .
C4 C3 H3 120.2 . .
C5 C4 C3 120.48(13) . .
C5 C4 C1 119.33(13) . .
C3 C4 C1 120.18(13) . .
C4 C5 C6 120.20(13) . .
C4 C5 H5 119.9 . .
C6 C5 H5 119.9 . .
C5 C6 C7 119.20(13) . .
C5 C6 N2 121.13(13) . .
C7 C6 N2 119.63(13) . .
C8 C7 C6 120.53(13) . .
C8 C7 H7 119.7 . .
C6 C7 H7 119.7 . .
C3 C8 C7 119.99(13) . .
C3 C8 C2 120.18(13) . .
C7 C8 C2 119.78(13) . .
O5 C9 N2 126.10(16) . .
O5 C9 C12 127.72(15) . .
N2 C9 C12 106.18(14) . .
N2 C10 C11 102.48(13) . .
N2 C10 H10A 111.3 . .
C11 C10 H10A 111.3 . .
N2 C10 H10B 111.3 . .
C11 C10 H10B 111.3 . .
H10A C10 H10B 109.2 . .
C16 C11 C12 120.60(17) . .
C16 C11 C10 129.94(18) . .
C12 C11 C10 109.46(14) . .
C11 C12 C13 121.58(17) . .
C11 C12 C9 109.35(14) . .
C13 C12 C9 129.06(17) . .
C14 C13 C12 117.88(19) . .
C14 C13 H13 121.1 . .
C12 C13 H13 121.1 . .
C15 C14 C13 120.48(19) . .
C15 C14 H14 119.8 . .
C13 C14 H14 119.8 . .
C14 C15 C16 121.4(2) . .
C14 C15 H15 119.3 . .
C16 C15 H15 119.3 . .
C11 C16 C15 118.0(2) . .
C11 C16 H16 121.0 . .
C15 C16 H16 121.0 . .
N1 C17 C18 122.98(17) . .
N1 C17 H17 118.5 . .
C18 C17 H17 118.5 . .
C17 C18 C19 119.97(17) . .
C17 C18 H18 120.0 . .
C19 C18 H18 120.0 . .
C20 C19 C18 116.96(15) . .
C20 C19 C22 120.70(19) . .
C18 C19 C22 122.34(19) . .
C21 C20 C19 119.63(16) . .
C21 C20 H20 120.2 . .
C19 C20 H20 120.2 . .
N1 C21 C20 123.17(15) . .
N1 C21 H21 118.4 . .
C20 C21 H21 118.4 . .
C22 C22 C19 111.8(2) 2_766 .
C22 C22 H22A 109.3 2_766 .
C19 C22 H22A 109.3 . .
C22 C22 H22B 109.3 2_766 .
C19 C22 H22B 109.3 . .
H22A C22 H22B 107.9 . .
H3WA O3W H3WB 109.5 . .

loop_
_geom_bond_atom_site_label_1
_geom_bond_atom_site_label_2
_geom_bond_distance
_geom_bond_site_symmetry_2
Mn1 O1W 2.1619(13) .
Mn1 O2W 2.2038(13) .
Mn1 O1 2.2079(12) .
Mn1 N1 2.2404(13) .
Mn1 O4 2.2485(12) 1_455
Mn1 O3 2.4779(15) 1_455
O1 C1 1.2600(19) .
O1W H1WA 0.8649 .
O1W H1WB 0.8646 .
O2 C1 1.2522(18) .
O2W H2WA 0.8636 .
O2W H2WB 0.8634 .
O3 C2 1.244(2) .
O3 Mn1 2.4779(15) 1_655
O4 C2 1.2638(19) .
O4 Mn1 2.2484(13) 1_655
O5 C9 1.214(2) .
N1 C17 1.331(2) .
N1 C21 1.339(2) .
N2 C9 1.382(2) .
N2 C6 1.4155(19) .
N2 C10 1.469(2) .
C1 C4 1.5020(19) .
C2 C8 1.504(2) .
C3 C8 1.389(2) .
C3 C4 1.392(2) .
C3 H3 0.9300 .
C4 C5 1.390(2) .
C5 C6 1.391(2) .
C5 H5 0.9300 .
C6 C7 1.396(2) .
C7 C8 1.392(2) .
C7 H7 0.9300 .
C9 C12 1.478(2) .
C10 C11 1.507(2) .
C10 H10A 0.9700 .
C10 H10B 0.9700 .
C11 C16 1.378(3) .
C11 C12 1.379(2) .
C12 C13 1.387(2) .
C13 C14 1.386(3) .
C13 H13 0.9300 .
C14 C15 1.378(4) .
C14 H14 0.9300 .
C15 C16 1.391(3) .
C15 H15 0.9300 .
C16 H16 0.9300 .
C17 C18 1.378(2) .
C17 H17 0.9300 .
C18 C19 1.386(3) .
C18 H18 0.9300 .
C19 C20 1.381(3) .
C19 C22 1.513(2) .
C20 C21 1.380(2) .
C20 H20 0.9300 .
C21 H21 0.9300 .
C22 C22 1.499(4) 2_766
C22 H22A 0.9700 .
C22 H22B 0.9700 .
O3W H3WA 0.8497 .
O3W H3WB 0.8501 .

loop_
_geom_torsion_atom_site_label_1
_geom_torsion_atom_site_label_2
_geom_torsion_atom_site_label_3
_geom_torsion_atom_site_label_4
_geom_torsion
_geom_torsion_site_symmetry_1
_geom_torsion_site_symmetry_4
Mn1 O1 C1 O2 -1.33(17) . .
Mn1 O1 C1 C4 177.62(11) . .
Mn1 O3 C2 O4 2.82(16) 1_655 .
Mn1 O3 C2 C8 -175.57(13) 1_655 .
Mn1 O4 C2 O3 -3.13(18) 1_655 .
Mn1 O4 C2 C8 175.30(11) 1_655 .
C8 C3 C4 C5 -1.3(2) . .
C8 C3 C4 C1 179.81(13) . .
O2 C1 C4 C5 175.42(14) . .
O1 C1 C4 C5 -3.5(2) . .
O2 C1 C4 C3 -5.7(2) . .
O1 C1 C4 C3 175.34(14) . .
C3 C4 C5 C6 1.4(2) . .
C1 C4 C5 C6 -179.76(13) . .
C4 C5 C6 C7 0.0(2) . .
C4 C5 C6 N2 -177.84(13) . .
C9 N2 C6 C5 -25.5(2) . .
C10 N2 C6 C5 150.00(16) . .
C9 N2 C6 C7 156.68(16) . .
C10 N2 C6 C7 -27.8(2) . .
C5 C6 C7 C8 -1.3(2) . .
N2 C6 C7 C8 176.51(14) . .
C4 C3 C8 C7 0.0(2) . .
C4 C3 C8 C2 177.59(13) . .
C6 C7 C8 C3 1.4(2) . .
C6 C7 C8 C2 -176.27(13) . .
O3 C2 C8 C3 -8.8(2) . .
O4 C2 C8 C3 172.80(14) . .
O3 C2 C8 C7 168.87(15) . .
O4 C2 C8 C7 -9.6(2) . .
C6 N2 C9 O5 -4.1(3) . .
C10 N2 C9 O5 180.00(19) . .
C6 N2 C9 C12 176.03(14) . .
C10 N2 C9 C12 0.15(19) . .
C9 N2 C10 C11 0.95(19) . .
C6 N2 C10 C11 -175.13(14) . .
N2 C10 C11 C16 178.9(2) . .
N2 C10 C11 C12 -1.8(2) . .
C16 C11 C12 C13 0.8(3) . .
C10 C11 C12 C13 -178.59(17) . .
C16 C11 C12 C9 -178.60(19) . .
C10 C11 C12 C9 2.0(2) . .
O5 C9 C12 C11 178.8(2) . .
N2 C9 C12 C11 -1.3(2) . .
O5 C9 C12 C13 -0.6(3) . .
N2 C9 C12 C13 179.28(18) . .
C11 C12 C13 C14 -1.1(3) . .
C9 C12 C13 C14 178.20(19) . .
C12 C13 C14 C15 0.5(3) . .
C13 C14 C15 C16 0.5(4) . .
C12 C11 C16 C15 0.1(3) . .
C10 C11 C16 C15 179.4(2) . .
C14 C15 C16 C11 -0.8(4) . .
C21 N1 C17 C18 -2.8(3) . .
Mn1 N1 C17 C18 167.71(16) . .
N1 C17 C18 C19 -0.3(3) . .
C17 C18 C19 C20 3.5(3) . .
C17 C18 C19 C22 -176.9(2) . .
C18 C19 C20 C21 -3.5(3) . .
C22 C19 C20 C21 176.84(18) . .
C17 N1 C21 C20 2.8(3) . .
Mn1 N1 C21 C20 -167.70(13) . .
C19 C20 C21 N1 0.4(3) . .
C20 C19 C22 C22 69.7(4) . 2_766
C18 C19 C22 C22 -109.9(3) . 2_766
